data_7708172
loop_
_publ_author_name
'Leahy, Clare A.'
'Drummond, Michael J.'
'Vura-Weis, Josh'
'Fout, Alison R.'

_publ_section_title
;
 Synthesis of a series of M(ii) (M = Mn, Fe, Co) chloride complexes with
 both inter- and intra-ligand hydrogen bonding interactions
;
_journal_name_full 'Dalton Transactions'
_journal_paper_doi 10.1039/D1DT02585F
_journal_year 2021
_chemical_formula_moiety 'C35 H40 Cl Mn N5 O'
_chemical_formula_sum 'C35 H40 Cl Mn N5 O'
_chemical_formula_weight 637.11
_chemical_name_systematic PhOPy(afaCy)2MnCl
_space_group_crystal_system triclinic
_space_group_IT_number 2
_space_group_name_Hall '-P 1'
_space_group_name_H-M_alt 'P -1'
_atom_sites_solution_hydrogens mixed
_atom_sites_solution_primary iterative
_audit_creation_date 2021-07-15
_audit_creation_method
; 
Olex2 1.2 
(compiled 2018.05.29 svn.r3508 for OlexSys, GUI svn.r5506) 
;
_audit_update_record
;
2021-08-03 deposited with the CCDC.	2021-08-23 downloaded from the CCDC.
;
_cell_angle_alpha 98.8761(9)
_cell_angle_beta 95.6991(9)
_cell_angle_gamma 92.0161(9)
_cell_formula_units_Z 2
_cell_length_a 8.2117(2)
_cell_length_b 13.3475(4)
_cell_length_c 14.2019(4)
_cell_measurement_reflns_used 29380
_cell_measurement_temperature 100.01
_cell_measurement_theta_max 50.804
_cell_measurement_theta_min 4.992
_cell_volume 1528.34(7)
_computing_cell_refinement 'SAINT V8.37A (Bruker, 2005)'
_computing_data_collection 'APEX3 V2016.9-0 (Bruker, 2016)'
_computing_data_reduction
; 
SAINT V8.37A, XPREP v2014/2, SADABS V2014/7 
(Bruker, 2014) 
;
_computing_molecular_graphics 'Olex2 (Dolomanov et al., 2009)'
_computing_publication_material 'Olex2 (Dolomanov et al., 2009)'
_computing_structure_refinement 'SHELX-2014-7 (Sheldrick, 2015)'
_computing_structure_solution 'SHELX-2014-7 (Sheldrick, 2015)'
_diffrn_ambient_temperature 100.01
_diffrn_detector 'Bruker Photon 100 area detector'
_diffrn_detector_type 'photon counter area detector'
_diffrn_measured_fraction_theta_full 0.999
_diffrn_measured_fraction_theta_max 0.998
_diffrn_measurement_device 'kappa diffractometer'
_diffrn_measurement_device_type 'Bruker D8 Venture/Photon 100'
_diffrn_measurement_method 'profile data from \f and \w scans'
_diffrn_radiation_monochromator 'multilayer mirrors'
_diffrn_radiation_probe x-ray
_diffrn_radiation_type MoK\a
_diffrn_radiation_wavelength 0.71073
_diffrn_radiation_wavelength_id mo_dd68n_0m
_diffrn_reflns_av_R_equivalents 0.0333
_diffrn_reflns_av_unetI/netI 0.0170
_diffrn_reflns_Laue_measured_fraction_full 0.999
_diffrn_reflns_Laue_measured_fraction_max 0.998
_diffrn_reflns_limit_h_max 9
_diffrn_reflns_limit_h_min -9
_diffrn_reflns_limit_k_max 16
_diffrn_reflns_limit_k_min -16
_diffrn_reflns_limit_l_max 17
_diffrn_reflns_limit_l_min -17
_diffrn_reflns_number 45633
_diffrn_reflns_point_group_measured_fraction_full 0.999
_diffrn_reflns_point_group_measured_fraction_max 0.998
_diffrn_reflns_theta_full 25.242
_diffrn_reflns_theta_max 25.415
_diffrn_reflns_theta_min 2.496
_diffrn_source 'microfocus sealed X-ray tube'
_diffrn_source_target Mo
_diffrn_source_type 'Incoatec I\ms'
_exptl_absorpt_coefficient_mu 0.557
_exptl_absorpt_correction_T_max 0.7452
_exptl_absorpt_correction_T_min 0.7036
_exptl_absorpt_correction_type multi-scan
_exptl_absorpt_process_details 'SADABS-2016/2 (Bruker,2016/2)'
_exptl_crystal_colour orange
_exptl_crystal_colour_primary orange
_exptl_crystal_density_diffrn 1.384
_exptl_crystal_description block
_exptl_crystal_F_000 670
_exptl_crystal_id mo_dd68n_0m
_exptl_crystal_preparation
; 
The data crystal was mounted using oil (Parantone-N, Exxon) to a 
0.3 mm cryo-loop (Hampton Research) with the (-3 1 1) scattering
planes roughly normal to the spindle axis. 
;
_exptl_crystal_recrystallization_method
'Suitable crystals were grown from a vapor diffusion of diethyl ether into aconcentrated solution in DCM.'
_exptl_crystal_size_max 0.145
_exptl_crystal_size_mid 0.073
_exptl_crystal_size_min 0.051
_refine_diff_density_max 0.248
_refine_diff_density_min -0.345
_refine_diff_density_rms 0.069
_refine_ls_extinction_method none
_refine_ls_goodness_of_fit_ref 1.098
_refine_ls_hydrogen_treatment mixed
_refine_ls_matrix_type full
_refine_ls_number_parameters 500
_refine_ls_number_reflns 5609
_refine_ls_number_restraints 0
_refine_ls_restrained_S_all 1.098
_refine_ls_R_factor_all 0.0337
_refine_ls_R_factor_gt 0.0291
_refine_ls_shift/su_max 0.001
_refine_ls_shift/su_mean 0.000
_refine_ls_structure_factor_coef Fsqd
_refine_ls_weighting_details 'w=1/[\s^2^(Fo^2^)+(0.0337P)^2^+0.9812P] where P=(Fo^2^+2Fc^2^)/3'
_refine_ls_weighting_scheme calc
_refine_ls_wR_factor_gt 0.0723
_refine_ls_wR_factor_ref 0.0751
_reflns_Friedel_coverage 0.000
_reflns_number_gt 5063
_reflns_number_total 5609
_reflns_threshold_expression 'I > 2\s(I)'
_cod_data_source_file d1dt02585f2.cif
_cod_data_source_block mo_dd68n_0m
_cod_database_code 7708172
_shelx_shelxl_version_number 2018/3
_shelx_space_group_comment
; 
The symmetry employed for this shelxl refinement is uniquely defined 
by the following loop, which should always be used as a source of 
symmetry information in preference to the above space-group names. 
They are only intended as comments. 
;
_shelx_estimated_absorpt_t_max 0.972
_shelx_estimated_absorpt_t_min 0.924
_exptl_absorpt_special_details
; 
One distinct cell was identified using APEX3 (Bruker, 2016).  170
frame series were integrated and filtered for statistical outliers 
using SAINT (Bruker, 2014) then corrected for absorption by 
multiscan methods using SADABS v2016/2 (Bruker, 2012).  
No decay correction was applied.    
;
_olex2_refinement_description
; 
1. Fixed Uiso 
 At 1.2 times of: 
  All C(H) groups, All C(H,H) groups 
 At 1.5 times of: 
  All H(H) groups, All C(H,H,H) groups 
2. Others 
 Sof(H29a)=Sof(N5A)=Sof(C30A)=Sof(H30A)=Sof(C31A)=Sof(H31c)=Sof(H31d)= 
 Sof(C32A)=Sof(H32c)=Sof(H32d)=Sof(C33A)=Sof(H33c)=Sof(H33d)=Sof(C34A)= 
 Sof(H34c)=Sof(H34d)=Sof(C35A)=Sof(H35c)=Sof(H35d)=1-FVAR(1) 
 Sof(N5)=Sof(H29)=Sof(C30)=Sof(H30)=Sof(C31)=Sof(H31a)=Sof(H31b)=Sof(C35)= 
 Sof(H35a)=Sof(H35b)=Sof(C33)=Sof(H33a)=Sof(H33b)=Sof(C34)=Sof(H34a)=Sof(H34b)= 
 Sof(C32)=Sof(H32a)=Sof(H32b)=FVAR(1) 
 Sof(H19a)=Sof(C24A)=Sof(H24c)=Sof(H24d)=Sof(C23A)=Sof(H23c)=Sof(H23d)= 
 Sof(C22A)=Sof(H22c)=Sof(H22d)=Sof(C21A)=Sof(H21c)=Sof(H21d)=Sof(C20A)= 
 Sof(H20c)=Sof(H20d)=1-FVAR(2) 
 Sof(H19)=Sof(C23)=Sof(H23a)=Sof(H23b)=Sof(C24)=Sof(H24a)=Sof(H24b)=Sof(C22)= 
 Sof(H22a)=Sof(H22b)=Sof(C20)=Sof(H20a)=Sof(H20b)=Sof(C21)=Sof(H21a)=Sof(H21b)= 
 FVAR(2) 
 Fixed U11: N4(0.016833) 
 Fixed U12: N4(-0.004128) 
 Fixed U13: N4(-0.002366) 
 Fixed U22: N4(0.016217) 
 Fixed U23: N4(-0.001506) 
 Fixed U33: N4(0.02078) 
3.a Ternary CH refined with riding coordinates: 
 C19(H19), C19(H19a), C30(H30), C30A(H30A) 
3.b Secondary CH2 refined with riding coordinates: 
 C31(H31a,H31b), C35(H35a,H35b), C33(H33a,H33b), C34(H34a,H34b), C32(H32a, 
 H32b), C23(H23a,H23b), C24(H24a,H24b), C22(H22a,H22b), C20(H20a,H20b), 
 C21(H21a,H21b), C31A(H31c,H31d), C32A(H32c,H32d), C33A(H33c,H33d), C34A(H34c, 
 H34d), C35A(H35c,H35d), C24A(H24c,H24d), C23A(H23c,H23d), C22A(H22c,H22d), 
 C21A(H21c,H21d), C20A(H20c,H20d) 
3.c Aromatic/amide H refined with riding coordinates: 
 C10(H10), C8(H8), C18(H18), C26(H26), C27(H27), C16(H16), C9(H9), C3(H3), 
 C15(H15), C5(H5a), C4(H4a), C2(H2), C29(H29), C29(H29a) 
3.d Idealised Me refined as rotating group: 
 C13(H13a,H13b,H13c) 
;
_olex2_date_sample_completion 2021-05-07
_olex2_date_sample_data_collection 2018-06-18
_olex2_date_sample_submission 2018-06-18
_olex2_exptl_crystal_mounting_method
;
0.3 mm cryo-loop (Hampton Research) with the (-3 1 1) scattering
planes roughly normal to the spindle axis.
;
_olex2_submission_original_sample_id dd68n
_olex2_submission_special_instructions 'No special instructions were received'

loop_
_space_group_symop_operation_xyz
'x, y, z'
'-x, -y, -z'

loop_
_atom_site_label
_atom_site_type_symbol
_atom_site_fract_x
_atom_site_fract_y
_atom_site_fract_z
_atom_site_U_iso_or_equiv
_atom_site_adp_type
_atom_site_occupancy
_atom_site_site_symmetry_order
_atom_site_calc_flag
_atom_site_refinement_flags_posn
_atom_site_refinement_flags_adp
_atom_site_refinement_flags_occupancy
_atom_site_disorder_assembly
_atom_site_disorder_group
Mn1 Mn 0.09368(3) 0.79335(2) 0.15704(2) 0.01236(8) Uani 1 1 d . . . . .
Cl1 Cl 0.10048(5) 0.92789(3) 0.29457(3) 0.02359(11) Uani 1 1 d . . . . .
O1 O 0.11679(14) 0.68060(9) 0.23772(8) 0.0190(3) Uani 1 1 d . . . . .
N1 N 0.12886(15) 0.66203(9) 0.03568(9) 0.0108(3) Uani 1 1 d . . . . .
N3 N -0.15467(16) 0.76560(10) 0.09800(9) 0.0138(3) Uani 1 1 d . . . . .
N2 N 0.16169(15) 0.87948(10) 0.05111(9) 0.0127(3) Uani 1 1 d . . . . .
N4 N 0.41569(17) 0.99764(11) 0.20356(10) 0.018 Uani 1 1 d . . . . .
C10 C 0.05963(19) 0.59250(12) -0.12974(11) 0.0147(3) Uani 1 1 d . . . . .
H10 H 0.008000 0.599276 -0.191165 0.018 Uiso 1 1 calc R . . . .
C8 C 0.21575(19) 0.49829(12) -0.02666(11) 0.0142(3) Uani 1 1 d . . . . .
H8 H 0.270475 0.438753 -0.016413 0.017 Uiso 1 1 calc R . . . .
C25 C -0.18507(19) 0.76258(11) 0.00327(11) 0.0130(3) Uani 1 1 d . . . . .
C14 C 0.07173(18) 0.85746(11) -0.03440(11) 0.0123(3) Uani 1 1 d . . . . .
C18 C 0.38515(19) 1.01075(12) 0.11396(12) 0.0152(3) Uani 1 1 d . . . . .
H18 H 0.455200 1.059666 0.093862 0.018 Uiso 1 1 calc R . . . .
C26 C -0.35638(19) 0.75310(12) -0.02519(12) 0.0163(3) Uani 1 1 d . . . . .
H26 H -0.408670 0.749342 -0.088472 0.020 Uiso 1 1 calc R . . . .
C1 C 0.23054(19) 0.61369(12) 0.23358(12) 0.0158(3) Uani 1 1 d . . . . .
C27 C -0.4319(2) 0.75041(12) 0.05677(13) 0.0181(3) Uani 1 1 d . . . . .
H27 H -0.546519 0.745322 0.061246 0.022 Uiso 1 1 calc R . . . .
C17 C 0.26458(19) 0.96300(11) 0.04443(12) 0.0139(3) Uani 1 1 d . . . . .
C13 C -0.1232(2) 0.76109(12) -0.16429(11) 0.0168(3) Uani 1 1 d . . . . .
H13A H -0.199526 0.701592 -0.182745 0.025 Uiso 1 1 calc GR . . . .
H13B H -0.036787 0.757100 -0.207420 0.025 Uiso 1 1 calc GR . . . .
H13C H -0.182470 0.822928 -0.168699 0.025 Uiso 1 1 calc GR . . . .
C16 C 0.23302(19) 0.99128(12) -0.04732(12) 0.0147(3) Uani 1 1 d . . . . .
H16 H 0.286794 1.045396 -0.070329 0.018 Uiso 1 1 calc R . . . .
C7 C 0.20924(18) 0.57785(11) 0.04957(11) 0.0117(3) Uani 1 1 d . . . . .
C9 C 0.1430(2) 0.50659(12) -0.11608(12) 0.0162(3) Uani 1 1 d . . . . .
H9 H 0.149619 0.453689 -0.168395 0.019 Uiso 1 1 calc R . . . .
C3 C 0.4202(2) 0.51528(14) 0.32137(13) 0.0242(4) Uani 1 1 d . . . . .
H3 H 0.462000 0.496034 0.380418 0.029 Uiso 1 1 calc R . . . .
C15 C 0.11051(19) 0.92609(12) -0.09672(12) 0.0145(3) Uani 1 1 d . . . . .
H15 H 0.061325 0.926684 -0.160054 0.017 Uiso 1 1 calc R . . . .
C12 C -0.04625(18) 0.76365(11) -0.06112(11) 0.0128(3) Uani 1 1 d . . . . .
N5 N -0.2206(16) 0.7364(10) 0.2871(9) 0.029(3) Uani 0.510(10) 1 d . . P A 1
C6 C 0.28678(18) 0.56689(12) 0.14639(11) 0.0136(3) Uani 1 1 d . . . . .
C11 C 0.05318(18) 0.66834(11) -0.05194(11) 0.0118(3) Uani 1 1 d . . . . .
C5 C 0.41464(19) 0.50008(12) 0.15142(12) 0.0171(3) Uani 1 1 d . . . . .
H5A H 0.457296 0.472023 0.093880 0.020 Uiso 1 1 calc R . . . .
C4 C 0.4807(2) 0.47365(13) 0.23707(13) 0.0218(4) Uani 1 1 d . . . . .
H4A H 0.566314 0.427636 0.238094 0.026 Uiso 1 1 calc R . . . .
C2 C 0.2998(2) 0.58440(13) 0.31988(12) 0.0213(4) Uani 1 1 d . . . . .
H2 H 0.261941 0.613343 0.378639 0.026 Uiso 1 1 calc R . . . .
C29 C -0.3248(2) 0.73973(13) 0.22581(13) 0.0221(4) Uani 1 1 d . . . . .
H29 H -0.433967 0.729878 0.240538 0.027 Uiso 0.510(10) 1 calc R . P A 1
H29A H -0.432200 0.742736 0.245156 0.027 Uiso 0.490(10) 1 calc R . P A 2
C28 C -0.30537(19) 0.75671(12) 0.13302(12) 0.0163(3) Uani 1 1 d . . . . .
C19 C 0.5517(2) 1.05229(14) 0.26934(13) 0.0229(4) Uani 1 1 d . . . . .
H19 H 0.653892 1.026441 0.243481 0.027 Uiso 0.513(6) 1 calc R . P B 1
H19A H 0.650531 1.062238 0.235276 0.027 Uiso 0.487(6) 1 calc R . P B 2
C30 C -0.2463(13) 0.7190(9) 0.3860(9) 0.024(2) Uani 0.510(10) 1 d . . P A 1
H30 H -0.366459 0.718889 0.392332 0.029 Uiso 0.510(10) 1 calc R . P A 1
C31 C -0.1605(9) 0.8029(6) 0.4611(5) 0.0240(13) Uani 0.510(10) 1 d . . P A 1
H31A H -0.206332 0.868791 0.451998 0.029 Uiso 0.510(10) 1 calc R . P A 1
H31B H -0.042227 0.807267 0.452991 0.029 Uiso 0.510(10) 1 calc R . P A 1
C35 C -0.1866(10) 0.6158(6) 0.4006(5) 0.0219(17) Uani 0.510(10) 1 d . . P A 1
H35A H -0.067715 0.613957 0.394201 0.026 Uiso 0.510(10) 1 calc R . P A 1
H35B H -0.244343 0.562566 0.351053 0.026 Uiso 0.510(10) 1 calc R . P A 1
C33 C -0.1307(8) 0.6768(6) 0.5770(3) 0.0258(15) Uani 0.510(10) 1 d . . P A 1
H33A H -0.156013 0.664020 0.640954 0.031 Uiso 0.510(10) 1 calc R . P A 1
H33B H -0.010881 0.673369 0.574773 0.031 Uiso 0.510(10) 1 calc R . P A 1
C34 C -0.2192(8) 0.5955(5) 0.5000(3) 0.0272(15) Uani 0.510(10) 1 d . . P A 1
H34A H -0.338490 0.595180 0.505425 0.033 Uiso 0.510(10) 1 calc R . P A 1
H34B H -0.180779 0.527904 0.509482 0.033 Uiso 0.510(10) 1 calc R . P A 1
C32 C -0.1826(6) 0.7823(6) 0.5623(3) 0.0288(14) Uani 0.510(10) 1 d . . P A 1
H32A H -0.116627 0.833892 0.609670 0.035 Uiso 0.510(10) 1 calc R . P A 1
H32B H -0.299158 0.788595 0.573534 0.035 Uiso 0.510(10) 1 calc R . P A 1
C23 C 0.6947(14) 1.0726(9) 0.4333(6) 0.025(2) Uani 0.513(6) 1 d . . P B 1
H23A H 0.800097 1.047685 0.413386 0.030 Uiso 0.513(6) 1 calc R . P B 1
H23B H 0.683041 1.055930 0.497937 0.030 Uiso 0.513(6) 1 calc R . P B 1
C24 C 0.5536(9) 1.0212(5) 0.3626(6) 0.0248(15) Uani 0.513(6) 1 d . . P B 1
H24A H 0.562443 0.946665 0.355405 0.030 Uiso 0.513(6) 1 calc R . P B 1
H24B H 0.448667 1.037573 0.388776 0.030 Uiso 0.513(6) 1 calc R . P B 1
C22 C 0.6934(6) 1.1891(4) 0.4362(4) 0.0287(11) Uani 0.513(6) 1 d . . P B 1
H22A H 0.591752 1.214430 0.461355 0.034 Uiso 0.513(6) 1 calc R . P B 1
H22B H 0.787784 1.222363 0.480061 0.034 Uiso 0.513(6) 1 calc R . P B 1
C20 C 0.5601(6) 1.1639(3) 0.2661(3) 0.0292(11) Uani 0.513(6) 1 d . . P B 1
H20A H 0.455825 1.193246 0.283060 0.035 Uiso 0.513(6) 1 calc R . P B 1
H20B H 0.576074 1.175561 0.200370 0.035 Uiso 0.513(6) 1 calc R . P B 1
C21 C 0.7029(6) 1.2165(3) 0.3368(3) 0.0334(12) Uani 0.513(6) 1 d . . P B 1
H21A H 0.808208 1.195585 0.313585 0.040 Uiso 0.513(6) 1 calc R . P B 1
H21B H 0.699120 1.291054 0.340152 0.040 Uiso 0.513(6) 1 calc R . P B 1
N5A N -0.1958(16) 0.7181(8) 0.2945(9) 0.0123(16) Uani 0.490(10) 1 d . . P A 2
C30A C -0.2162(13) 0.6880(7) 0.3873(8) 0.0173(19) Uani 0.490(10) 1 d . . P A 2
H30A H -0.335519 0.684435 0.395988 0.021 Uiso 0.490(10) 1 calc R . P A 2
C31A C -0.1275(10) 0.7679(5) 0.4659(5) 0.0257(14) Uani 0.490(10) 1 d . . P A 2
H31C H -0.180127 0.833413 0.465464 0.031 Uiso 0.490(10) 1 calc R . P A 2
H31D H -0.012145 0.777682 0.453062 0.031 Uiso 0.490(10) 1 calc R . P A 2
C32A C -0.1319(10) 0.7355(6) 0.5649(3) 0.0316(15) Uani 0.490(10) 1 d . . P A 2
H32C H -0.068036 0.786444 0.613995 0.038 Uiso 0.490(10) 1 calc R . P A 2
H32D H -0.246575 0.733061 0.580715 0.038 Uiso 0.490(10) 1 calc R . P A 2
C33A C -0.0611(9) 0.6312(5) 0.5672(3) 0.0307(15) Uani 0.490(10) 1 d . . P A 2
H33C H 0.056283 0.634718 0.556839 0.037 Uiso 0.490(10) 1 calc R . P A 2
H33D H -0.069823 0.610936 0.630791 0.037 Uiso 0.490(10) 1 calc R . P A 2
C34A C -0.1544(8) 0.5528(5) 0.4894(3) 0.0250(13) Uani 0.490(10) 1 d . . P A 2
H34C H -0.270122 0.546205 0.502559 0.030 Uiso 0.490(10) 1 calc R . P A 2
H34D H -0.106305 0.485920 0.490396 0.030 Uiso 0.490(10) 1 calc R . P A 2
C35A C -0.1476(9) 0.5832(6) 0.3902(6) 0.0181(14) Uani 0.490(10) 1 d . . P A 2
H35C H -0.212105 0.532257 0.341355 0.022 Uiso 0.490(10) 1 calc R . P A 2
H35D H -0.032642 0.584420 0.374743 0.022 Uiso 0.490(10) 1 calc R . P A 2
C24A C 0.5921(13) 0.9946(6) 0.3551(7) 0.042(3) Uani 0.487(6) 1 d . . P B 2
H24C H 0.636301 0.928371 0.331821 0.050 Uiso 0.487(6) 1 calc R . P B 2
H24D H 0.490325 0.981439 0.384223 0.050 Uiso 0.487(6) 1 calc R . P B 2
C23A C 0.7197(19) 1.0573(12) 0.4325(9) 0.050(4) Uani 0.487(6) 1 d . . P B 2
H23C H 0.746650 1.017930 0.485140 0.060 Uiso 0.487(6) 1 calc R . P B 2
H23D H 0.821709 1.070390 0.403673 0.060 Uiso 0.487(6) 1 calc R . P B 2
C22A C 0.6514(7) 1.1575(4) 0.4723(4) 0.0304(12) Uani 0.487(6) 1 d . . P B 2
H22C H 0.550918 1.144523 0.502695 0.037 Uiso 0.487(6) 1 calc R . P B 2
H22D H 0.732781 1.196438 0.521740 0.037 Uiso 0.487(6) 1 calc R . P B 2
C21A C 0.6118(7) 1.2182(3) 0.3921(4) 0.0383(15) Uani 0.487(6) 1 d . . P B 2
H21C H 0.713223 1.233497 0.363579 0.046 Uiso 0.487(6) 1 calc R . P B 2
H21D H 0.566922 1.283450 0.418148 0.046 Uiso 0.487(6) 1 calc R . P B 2
C20A C 0.4862(6) 1.1583(3) 0.3147(4) 0.0339(14) Uani 0.487(6) 1 d . . P B 2
H20C H 0.460770 1.199440 0.263219 0.041 Uiso 0.487(6) 1 calc R . P B 2
H20D H 0.383565 1.145787 0.343074 0.041 Uiso 0.487(6) 1 calc R . P B 2
H5 H -0.102(3) 0.7237(19) 0.2780(18) 0.046(8) Uiso 1 1 d . . . . .
H4 H 0.337(4) 0.965(2) 0.232(2) 0.069 Uiso 1 1 d R . . . .

loop_
_atom_site_aniso_label
_atom_site_aniso_U_11
_atom_site_aniso_U_22
_atom_site_aniso_U_33
_atom_site_aniso_U_23
_atom_site_aniso_U_13
_atom_site_aniso_U_12
Mn1 0.01135(13) 0.01325(13) 0.01254(13) 0.00249(9) 0.00146(9) -0.00095(9)
Cl1 0.0275(2) 0.0228(2) 0.0185(2) -0.00357(16) 0.00587(17) -0.00639(17)
O1 0.0239(6) 0.0188(6) 0.0166(6) 0.0057(5) 0.0071(5) 0.0037(5)
N1 0.0092(6) 0.0112(6) 0.0124(6) 0.0029(5) 0.0017(5) -0.0018(5)
N3 0.0124(6) 0.0114(6) 0.0175(7) 0.0011(5) 0.0030(5) -0.0005(5)
N2 0.0114(6) 0.0107(6) 0.0161(7) 0.0023(5) 0.0013(5) -0.0002(5)
N4 0.016 0.016 0.021 0.002 0.000 0.000
C10 0.0162(8) 0.0149(8) 0.0129(8) 0.0033(6) 0.0004(6) -0.0035(6)
C8 0.0128(7) 0.0115(7) 0.0189(8) 0.0035(6) 0.0037(6) 0.0000(6)
C25 0.0132(8) 0.0076(7) 0.0187(8) 0.0042(6) 0.0012(6) -0.0005(6)
C14 0.0098(7) 0.0107(7) 0.0167(8) 0.0025(6) 0.0016(6) 0.0020(6)
C18 0.0128(8) 0.0109(7) 0.0227(8) 0.0026(6) 0.0047(6) 0.0018(6)
C26 0.0136(8) 0.0105(7) 0.0246(9) 0.0049(6) -0.0019(6) -0.0007(6)
C1 0.0158(8) 0.0139(8) 0.0179(8) 0.0049(6) 0.0008(6) -0.0041(6)
C27 0.0117(8) 0.0105(8) 0.0317(10) 0.0022(7) 0.0030(7) -0.0006(6)
C17 0.0117(7) 0.0099(7) 0.0202(8) 0.0012(6) 0.0043(6) 0.0005(6)
C13 0.0167(8) 0.0178(8) 0.0159(8) 0.0052(6) -0.0022(6) -0.0019(6)
C16 0.0138(8) 0.0109(7) 0.0210(8) 0.0045(6) 0.0058(6) 0.0021(6)
C7 0.0085(7) 0.0116(7) 0.0156(8) 0.0039(6) 0.0030(6) -0.0032(6)
C9 0.0185(8) 0.0137(8) 0.0159(8) -0.0004(6) 0.0045(6) -0.0024(6)
C3 0.0235(9) 0.0270(9) 0.0227(9) 0.0131(7) -0.0070(7) -0.0045(7)
C15 0.0143(8) 0.0137(8) 0.0164(8) 0.0047(6) 0.0021(6) 0.0016(6)
C12 0.0120(7) 0.0117(7) 0.0151(8) 0.0046(6) -0.0008(6) -0.0003(6)
N5 0.012(4) 0.058(7) 0.023(3) 0.020(3) 0.008(3) 0.001(3)
C6 0.0112(7) 0.0120(7) 0.0177(8) 0.0048(6) 0.0001(6) -0.0034(6)
C11 0.0093(7) 0.0117(7) 0.0149(8) 0.0040(6) 0.0013(6) -0.0033(6)
C5 0.0131(8) 0.0155(8) 0.0225(9) 0.0043(7) 0.0005(6) -0.0033(6)
C4 0.0156(8) 0.0199(9) 0.0298(10) 0.0096(7) -0.0058(7) -0.0001(7)
C2 0.0258(9) 0.0227(9) 0.0158(8) 0.0064(7) 0.0006(7) -0.0039(7)
C29 0.0152(9) 0.0252(9) 0.0228(9) -0.0070(7) 0.0062(8) -0.0069(7)
C28 0.0131(8) 0.0115(7) 0.0241(9) -0.0007(6) 0.0058(6) -0.0005(6)
C19 0.0161(8) 0.0241(9) 0.0265(10) 0.0045(7) -0.0067(7) -0.0035(7)
C30 0.019(4) 0.038(6) 0.015(2) 0.007(4) 0.005(2) -0.003(3)
C31 0.023(3) 0.025(4) 0.023(2) 0.002(3) -0.0010(18) 0.003(2)
C35 0.021(3) 0.027(5) 0.014(2) -0.005(3) 0.002(2) -0.010(3)
C33 0.029(3) 0.035(4) 0.0118(19) 0.002(2) -0.0025(17) -0.005(3)
C34 0.031(3) 0.033(3) 0.017(2) 0.0064(19) 0.0002(18) -0.013(2)
C32 0.029(2) 0.034(4) 0.021(2) -0.003(2) -0.0005(17) 0.003(2)
C23 0.018(3) 0.045(6) 0.014(3) 0.010(3) -0.0021(19) -0.003(3)
C24 0.027(3) 0.024(4) 0.022(2) 0.004(3) 0.001(2) -0.009(3)
C22 0.021(2) 0.030(3) 0.029(3) -0.005(2) -0.007(2) -0.0009(19)
C20 0.031(2) 0.024(2) 0.029(2) 0.0055(17) -0.0155(19) -0.0060(16)
C21 0.035(2) 0.023(2) 0.037(3) 0.0060(17) -0.018(2) -0.0108(17)
N5A 0.008(4) 0.018(2) 0.010(2) 0.003(2) -0.004(2) 0.000(2)
C30A 0.016(4) 0.022(6) 0.014(2) -0.001(3) 0.006(2) -0.001(3)
C31A 0.035(4) 0.020(3) 0.023(2) 0.003(3) 0.004(2) 0.004(2)
C32A 0.051(4) 0.029(4) 0.013(2) -0.001(2) 0.002(2) 0.005(3)
C33A 0.047(3) 0.032(3) 0.014(2) 0.0097(18) -0.0009(19) 0.001(3)
C34A 0.027(3) 0.026(3) 0.023(2) 0.0091(18) 0.0004(18) -0.002(2)
C35A 0.023(3) 0.018(4) 0.014(3) 0.004(2) 0.004(2) 0.000(2)
C24A 0.068(6) 0.018(3) 0.030(3) -0.006(2) -0.024(4) 0.014(3)
C23A 0.058(7) 0.033(4) 0.045(5) -0.018(3) -0.029(4) 0.018(4)
C22A 0.033(3) 0.027(3) 0.025(3) -0.006(2) -0.009(2) -0.001(2)
C21A 0.043(3) 0.020(2) 0.044(3) -0.0026(19) -0.024(3) -0.0014(19)
C20A 0.038(3) 0.017(2) 0.039(3) -0.0024(19) -0.022(2) 0.0013(18)

loop_
_atom_type_symbol
_atom_type_description
_atom_type_scat_dispersion_real
_atom_type_scat_dispersion_imag
_atom_type_scat_source
C C 0.0033 0.0016 'International Tables Vol C Tables 4.2.6.8 and 6.1.1.4'
H H 0.0000 0.0000 'International Tables Vol C Tables 4.2.6.8 and 6.1.1.4'
Cl Cl 0.1484 0.1585 'International Tables Vol C Tables 4.2.6.8 and 6.1.1.4'
Mn Mn 0.3368 0.7283 'International Tables Vol C Tables 4.2.6.8 and 6.1.1.4'
N N 0.0061 0.0033 'International Tables Vol C Tables 4.2.6.8 and 6.1.1.4'
O O 0.0106 0.0060 'International Tables Vol C Tables 4.2.6.8 and 6.1.1.4'

loop_
_exptl_crystal_face_index_h
_exptl_crystal_face_index_k
_exptl_crystal_face_index_l
_exptl_crystal_face_perp_dist
3.00 -1.00 -1.00 0.0640
-3.00 1.00 1.00 0.0650
0.00 -1.00 -1.00 0.0340
0.00 1.00 1.00 0.0180
0.00 1.00 -2.00 0.0250
0.00 -1.00 2.00 0.0160
-1.00 -3.00 1.00 0.0420
0.00 -2.00 1.00 0.0260

loop_
_geom_angle_atom_site_label_1
_geom_angle_atom_site_label_2
_geom_angle_atom_site_label_3
_geom_angle
_geom_angle_site_symmetry_1
_geom_angle_site_symmetry_3
_geom_angle_publ_flag
O1 Mn1 Cl1 94.29(3) . . ?
O1 Mn1 N1 81.98(5) . . ?
O1 Mn1 N3 100.38(5) . . ?
O1 Mn1 N2 154.61(5) . . ?
N1 Mn1 Cl1 171.03(3) . . ?
N3 Mn1 Cl1 107.36(4) . . ?
N3 Mn1 N1 81.40(5) . . ?
N3 Mn1 N2 95.18(5) . . ?
N2 Mn1 Cl1 100.08(4) . . ?
N2 Mn1 N1 80.66(5) . . ?
C1 O1 Mn1 125.47(10) . . ?
C7 N1 Mn1 123.72(10) . . ?
C11 N1 Mn1 116.55(10) . . ?
C11 N1 C7 119.54(13) . . ?
C25 N3 Mn1 116.56(10) . . ?
C25 N3 C28 106.69(13) . . ?
C28 N3 Mn1 136.52(11) . . ?
C14 N2 Mn1 115.12(10) . . ?
C14 N2 C17 105.46(13) . . ?
C17 N2 Mn1 138.99(11) . . ?
C18 N4 C19 123.18(15) . . ?
C9 C10 C11 118.59(14) . . ?
C9 C8 C7 119.83(15) . . ?
N3 C25 C26 110.65(14) . . ?
N3 C25 C12 121.61(13) . . ?
C26 C25 C12 127.66(14) . . ?
N2 C14 C15 111.65(13) . . ?
N2 C14 C12 122.52(13) . . ?
C15 C14 C12 125.64(14) . . ?
N4 C18 C17 128.97(15) . . ?
C27 C26 C25 106.66(14) . . ?
O1 C1 C6 123.67(14) . . ?
O1 C1 C2 118.71(15) . . ?
C2 C1 C6 117.61(15) . . ?
C26 C27 C28 106.49(14) . . ?
N2 C17 C16 109.57(13) . . ?
C18 C17 N2 126.81(15) . . ?
C18 C17 C16 123.58(14) . . ?
C15 C16 C17 107.12(14) . . ?
N1 C7 C8 120.28(14) . . ?
N1 C7 C6 120.60(13) . . ?
C8 C7 C6 119.08(14) . . ?
C8 C9 C10 119.65(15) . . ?
C2 C3 C4 120.27(16) . . ?
C16 C15 C14 106.18(14) . . ?
C25 C12 C13 108.07(12) . . ?
C25 C12 C11 107.73(12) . . ?
C14 C12 C25 113.78(13) . . ?
C14 C12 C13 108.18(12) . . ?
C14 C12 C11 108.13(12) . . ?
C13 C12 C11 110.98(13) . . ?
C29 N5 C30 125.1(11) . . ?
C1 C6 C7 123.85(14) . . ?
C5 C6 C1 118.43(14) . . ?
C5 C6 C7 117.53(14) . . ?
N1 C11 C10 122.06(14) . . ?
N1 C11 C12 116.78(13) . . ?
C10 C11 C12 121.14(14) . . ?
C4 C5 C6 122.43(16) . . ?
C5 C4 C3 119.02(16) . . ?
C3 C2 C1 122.08(16) . . ?
N5 C29 C28 126.6(7) . . ?
C28 C29 N5A 125.4(6) . . ?
N3 C28 C27 109.49(14) . . ?
N3 C28 C29 123.96(15) . . ?
C29 C28 C27 125.75(15) . . ?
N4 C19 C20 112.61(19) . . ?
N4 C19 C24A 109.8(4) . . ?
N4 C19 C20A 107.10(19) . . ?
C24 C19 N4 110.0(3) . . ?
C24 C19 C20 117.3(4) . . ?
C24A C19 C20A 105.4(4) . . ?
N5 C30 C31 111.2(9) . . ?
N5 C30 C35 109.2(8) . . ?
C35 C30 C31 111.3(7) . . ?
C30 C31 C32 110.7(6) . . ?
C30 C35 C34 109.5(7) . . ?
C32 C33 C34 110.9(4) . . ?
C33 C34 C35 110.3(4) . . ?
C33 C32 C31 111.9(4) . . ?
C24 C23 C22 109.4(8) . . ?
C19 C24 C23 112.7(5) . . ?
C21 C22 C23 110.9(4) . . ?
C19 C20 C21 110.1(3) . . ?
C22 C21 C20 110.9(4) . . ?
C29 N5A C30A 126.1(11) . . ?
N5A C30A C31A 108.7(8) . . ?
N5A C30A C35A 109.2(9) . . ?
C31A C30A C35A 111.4(7) . . ?
C30A C31A C32A 111.0(6) . . ?
C33A C32A C31A 111.4(4) . . ?
C34A C33A C32A 109.9(4) . . ?
C33A C34A C35A 111.2(4) . . ?
C34A C35A C30A 110.7(6) . . ?
C19 C24A C23A 111.1(8) . . ?
C22A C23A C24A 110.3(11) . . ?
C21A C22A C23A 109.7(7) . . ?
C22A C21A C20A 110.2(4) . . ?
C21A C20A C19 112.1(3) . . ?

loop_
_geom_bond_atom_site_label_1
_geom_bond_atom_site_label_2
_geom_bond_distance
_geom_bond_site_symmetry_2
_geom_bond_publ_flag
Mn1 Cl1 2.4355(5) . ?
Mn1 O1 2.0305(11) . ?
Mn1 N1 2.3083(13) . ?
Mn1 N3 2.1238(13) . ?
Mn1 N2 2.1336(13) . ?
O1 C1 1.314(2) . ?
N1 C7 1.353(2) . ?
N1 C11 1.351(2) . ?
N3 C25 1.338(2) . ?
N3 C28 1.387(2) . ?
N2 C14 1.343(2) . ?
N2 C17 1.396(2) . ?
N4 C18 1.312(2) . ?
N4 C19 1.476(2) . ?
C10 C9 1.385(2) . ?
C10 C11 1.385(2) . ?
C8 C7 1.401(2) . ?
C8 C9 1.371(2) . ?
C25 C26 1.420(2) . ?
C25 C12 1.532(2) . ?
C14 C15 1.418(2) . ?
C14 C12 1.531(2) . ?
C18 C17 1.389(2) . ?
C26 C27 1.377(2) . ?
C1 C6 1.425(2) . ?
C1 C2 1.415(2) . ?
C27 C28 1.415(2) . ?
C17 C16 1.414(2) . ?
C13 C12 1.532(2) . ?
C16 C15 1.368(2) . ?
C7 C6 1.487(2) . ?
C3 C4 1.386(3) . ?
C3 C2 1.377(3) . ?
C12 C11 1.551(2) . ?
N5 C29 1.166(13) . ?
N5 C30 1.492(19) . ?
C6 C5 1.405(2) . ?
C5 C4 1.383(2) . ?
C29 C28 1.394(2) . ?
C29 N5A 1.435(12) . ?
C19 C24 1.447(8) . ?
C19 C20 1.498(4) . ?
C19 C24A 1.554(10) . ?
C19 C20A 1.596(5) . ?
C30 C31 1.521(14) . ?
C30 C35 1.515(8) . ?
C31 C32 1.531(9) . ?
C35 C34 1.526(9) . ?
C33 C34 1.524(6) . ?
C33 C32 1.524(7) . ?
C23 C24 1.524(14) . ?
C23 C22 1.549(12) . ?
C22 C21 1.521(7) . ?
C20 C21 1.538(5) . ?
N5A C30A 1.460(18) . ?
C30A C31A 1.526(14) . ?
C30A C35A 1.532(7) . ?
C31A C32A 1.537(9) . ?
C32A C33A 1.531(7) . ?
C33A C34A 1.524(6) . ?
C34A C35A 1.531(9) . ?
C24A C23A 1.559(18) . ?
C23A C22A 1.518(15) . ?
C22A C21A 1.513(7) . ?
C21A C20A 1.536(6) . ?

loop_
_geom_hbond_atom_site_label_D
_geom_hbond_atom_site_label_H
_geom_hbond_atom_site_label_A
_geom_hbond_distance_DH
_geom_hbond_distance_HA
_geom_hbond_distance_DA
_geom_hbond_angle_DHA
_geom_hbond_site_symmetry_A
_geom_hbond_publ_flag
N5 H5 O1 1.01(3) 2.01(3) 3.015(13) 169(2) . yes
N5A H5 O1 0.83(3) 2.01(3) 2.804(14) 158(3) . yes

loop_
_geom_torsion_atom_site_label_1
_geom_torsion_atom_site_label_2
_geom_torsion_atom_site_label_3
_geom_torsion_atom_site_label_4
_geom_torsion
_geom_torsion_site_symmetry_1
_geom_torsion_site_symmetry_2
_geom_torsion_site_symmetry_3
_geom_torsion_site_symmetry_4
_geom_torsion_publ_flag
Mn1 O1 C1 C6 -40.1(2) . . . . ?
Mn1 O1 C1 C2 141.12(12) . . . . ?
Mn1 N1 C7 C8 175.60(10) . . . . ?
Mn1 N1 C7 C6 -2.26(19) . . . . ?
Mn1 N1 C11 C10 -177.45(11) . . . . ?
Mn1 N1 C11 C12 0.87(16) . . . . ?
Mn1 N3 C25 C26 -174.52(10) . . . . ?
Mn1 N3 C25 C12 8.56(18) . . . . ?
Mn1 N3 C28 C27 172.56(11) . . . . ?
Mn1 N3 C28 C29 -17.2(2) . . . . ?
Mn1 N2 C14 C15 172.62(10) . . . . ?
Mn1 N2 C14 C12 -12.17(18) . . . . ?
Mn1 N2 C17 C18 11.3(3) . . . . ?
Mn1 N2 C17 C16 -171.07(12) . . . . ?
O1 C1 C6 C7 -8.2(2) . . . . ?
O1 C1 C6 C5 176.99(14) . . . . ?
O1 C1 C2 C3 -179.55(15) . . . . ?
N1 C7 C6 C1 27.9(2) . . . . ?
N1 C7 C6 C5 -157.25(14) . . . . ?
N3 C25 C26 C27 0.05(17) . . . . ?
N3 C25 C12 C14 -59.01(18) . . . . ?
N3 C25 C12 C13 -179.17(13) . . . . ?
N3 C25 C12 C11 60.85(18) . . . . ?
N2 C14 C15 C16 1.60(18) . . . . ?
N2 C14 C12 C25 61.65(19) . . . . ?
N2 C14 C12 C13 -178.25(14) . . . . ?
N2 C14 C12 C11 -57.99(19) . . . . ?
N2 C17 C16 C15 0.45(18) . . . . ?
N4 C18 C17 N2 -9.5(3) . . . . ?
N4 C18 C17 C16 173.14(16) . . . . ?
N4 C19 C24 C23 178.3(6) . . . . ?
N4 C19 C20 C21 179.4(3) . . . . ?
N4 C19 C24A C23A -172.7(7) . . . . ?
N4 C19 C20A C21A 174.5(4) . . . . ?
C8 C7 C6 C1 -149.98(15) . . . . ?
C8 C7 C6 C5 24.9(2) . . . . ?
C25 N3 C28 C27 -1.39(17) . . . . ?
C25 N3 C28 C29 168.89(15) . . . . ?
C25 C26 C27 C28 -0.88(17) . . . . ?
C25 C12 C11 N1 -62.56(16) . . . . ?
C25 C12 C11 C10 115.78(15) . . . . ?
C14 N2 C17 C18 -177.15(15) . . . . ?
C14 N2 C17 C16 0.52(17) . . . . ?
C14 C12 C11 N1 60.81(17) . . . . ?
C14 C12 C11 C10 -120.85(15) . . . . ?
C18 N4 C19 C24 -179.8(3) . . . . ?
C18 N4 C19 C20 47.3(3) . . . . ?
C18 N4 C19 C24A -160.3(4) . . . . ?
C18 N4 C19 C20A 85.7(3) . . . . ?
C18 C17 C16 C15 178.22(15) . . . . ?
C26 C25 C12 C14 124.62(16) . . . . ?
C26 C25 C12 C13 4.5(2) . . . . ?
C26 C25 C12 C11 -115.52(16) . . . . ?
C26 C27 C28 N3 1.42(18) . . . . ?
C26 C27 C28 C29 -168.64(16) . . . . ?
C1 C6 C5 C4 3.9(2) . . . . ?
C17 N2 C14 C15 -1.30(17) . . . . ?
C17 N2 C14 C12 173.91(13) . . . . ?
C17 C16 C15 C14 -1.19(17) . . . . ?
C13 C12 C11 N1 179.32(13) . . . . ?
C13 C12 C11 C10 -2.3(2) . . . . ?
C7 N1 C11 C10 -2.3(2) . . . . ?
C7 N1 C11 C12 176.03(12) . . . . ?
C7 C8 C9 C10 -1.8(2) . . . . ?
C7 C6 C5 C4 -171.19(14) . . . . ?
C9 C10 C11 N1 1.7(2) . . . . ?
C9 C10 C11 C12 -176.54(14) . . . . ?
C9 C8 C7 N1 1.2(2) . . . . ?
C9 C8 C7 C6 179.10(14) . . . . ?
C15 C14 C12 C25 -123.83(16) . . . . ?
C15 C14 C12 C13 -3.7(2) . . . . ?
C15 C14 C12 C11 116.54(16) . . . . ?
C12 C25 C26 C27 176.74(14) . . . . ?
C12 C14 C15 C16 -173.43(14) . . . . ?
N5 C29 C28 N3 4.6(8) . . . . ?
N5 C29 C28 C27 173.2(8) . . . . ?
N5 C30 C31 C32 -178.0(7) . . . . ?
N5 C30 C35 C34 -177.6(8) . . . . ?
C6 C1 C2 C3 1.6(2) . . . . ?
C6 C5 C4 C3 -0.7(2) . . . . ?
C11 N1 C7 C8 0.8(2) . . . . ?
C11 N1 C7 C6 -177.06(13) . . . . ?
C11 C10 C9 C8 0.3(2) . . . . ?
C4 C3 C2 C1 1.6(3) . . . . ?
C2 C1 C6 C7 170.54(14) . . . . ?
C2 C1 C6 C5 -4.3(2) . . . . ?
C2 C3 C4 C5 -2.1(3) . . . . ?
C29 N5 C30 C31 -125.5(11) . . . . ?
C29 N5 C30 C35 111.3(12) . . . . ?
C29 N5A C30A C31A -118.8(9) . . . . ?
C29 N5A C30A C35A 119.5(9) . . . . ?
C28 N3 C25 C26 0.83(17) . . . . ?
C28 N3 C25 C12 -176.10(13) . . . . ?
C28 C29 N5A C30A -172.0(7) . . . . ?
C19 N4 C18 C17 178.41(16) . . . . ?
C19 C20 C21 C22 -52.1(5) . . . . ?
C19 C24A C23A C22A 61.5(11) . . . . ?
C30 N5 C29 C28 179.4(7) . . . . ?
C30 C31 C32 C33 53.2(6) . . . . ?
C30 C35 C34 C33 -59.5(8) . . . . ?
C31 C30 C35 C34 59.3(9) . . . . ?
C35 C30 C31 C32 -56.0(9) . . . . ?
C34 C33 C32 C31 -54.1(5) . . . . ?
C32 C33 C34 C35 57.2(6) . . . . ?
C23 C22 C21 C20 57.7(7) . . . . ?
C24 C19 C20 C21 50.2(5) . . . . ?
C24 C23 C22 C21 -56.7(7) . . . . ?
C22 C23 C24 C19 52.3(8) . . . . ?
C20 C19 C24 C23 -51.3(7) . . . . ?
N5A C29 C28 N3 -7.2(6) . . . . ?
N5A C29 C28 C27 161.5(5) . . . . ?
N5A C30A C31A C32A -175.0(7) . . . . ?
N5A C30A C35A C34A 175.5(8) . . . . ?
C30A C31A C32A C33A 55.7(7) . . . . ?
C31A C30A C35A C34A 55.5(10) . . . . ?
C31A C32A C33A C34A -56.9(6) . . . . ?
C32A C33A C34A C35A 57.8(6) . . . . ?
C33A C34A C35A C30A -57.3(7) . . . . ?
C35A C30A C31A C32A -54.7(9) . . . . ?
C24A C19 C20A C21A 57.5(6) . . . . ?
C24A C23A C22A C21A -59.9(11) . . . . ?
C23A C22A C21A C20A 59.1(8) . . . . ?
C22A C21A C20A C19 -59.5(6) . . . . ?
C20A C19 C24A C23A -57.7(9) . . . . ?
